data_1539848
loop_
_publ_author_name
'Cox, D.E.'
'Goldman, A.I.'
'Subramanian, M.A.'
'Gopalakrishnan, J.'
'Sleight, A.W.'

_publ_section_title
;
 Neutron-powder-diffraction study of the structure and antiferromagnetic
 ordering in Pr2 Cu O4
;
_journal_name_full 'Physical Review, Serie 3. B - Condensed Matter (18,1978-)'
_journal_page_first 6998
_journal_page_last 7004
_journal_volume 40
_journal_year 1989
_chemical_formula_sum 'Cu O4 Pr2'
_chemical_name_systematic 'Pr2 Cu O4'
_space_group_IT_number 139
_symmetry_space_group_name_Hall '-I 4 2'
_symmetry_space_group_name_H-M 'I 4/m m m'
_cell_angle_alpha 90
_cell_angle_beta 90
_cell_angle_gamma 90
_cell_formula_units_Z 2
_cell_length_a 3.9615
_cell_length_b 3.9615
_cell_length_c 12.214
_cell_volume 191.680
_citation_journal_id_ASTM PRBMDO
_cod_data_source_file Cox_PRBMDO_1989_1153.cif
_cod_data_source_block Cu1O4Pr2
_cod_original_cell_volume 191.6802
_cod_original_formula_sum 'Cu1 O4 Pr2'
_cod_database_code 1539848

loop_
_symmetry_equiv_pos_as_xyz
x,y,z
-y,x,z
-x,-y,z
y,-x,z
x,-y,-z
y,x,-z
-x,y,-z
-y,-x,-z
-x,-y,-z
y,-x,-z
x,y,-z
-y,x,-z
-x,y,z
-y,-x,z
x,-y,z
y,x,z
x+1/2,y+1/2,z+1/2
-y+1/2,x+1/2,z+1/2
-x+1/2,-y+1/2,z+1/2
y+1/2,-x+1/2,z+1/2
x+1/2,-y+1/2,-z+1/2
y+1/2,x+1/2,-z+1/2
-x+1/2,y+1/2,-z+1/2
-y+1/2,-x+1/2,-z+1/2
-x+1/2,-y+1/2,-z+1/2
y+1/2,-x+1/2,-z+1/2
x+1/2,y+1/2,-z+1/2
-y+1/2,x+1/2,-z+1/2
-x+1/2,y+1/2,z+1/2
-y+1/2,-x+1/2,z+1/2
x+1/2,-y+1/2,z+1/2
y+1/2,x+1/2,z+1/2

loop_
_atom_site_label
_atom_site_type_symbol
_atom_site_fract_x
_atom_site_fract_y
_atom_site_fract_z
_atom_site_occupancy
_atom_site_U_iso_or_equiv
Cu1 Cu+2 0 0 0 1 0.0
O1 O-2 0 0.5 0 1 0.0
O2 O-2 0 0.5 0.25 1 0.0
Pr1 Pr+3 0 0 0.3512 1 0.0
